data_1547485
loop_
_publ_author_name
'Tsui, Emily Y.'
'Tran, Rosalie'
'Yano, Junko'
'Agapie, Theodor'

_publ_section_title
;
 Redox-inactive metals modulate the reduction potential in heterometallic
 manganese-oxido clusters
;
_journal_name_full 'Nature Chemistry'
_journal_page_first 293
_journal_page_last 299
_journal_paper_doi 10.1038/NCHEM.1578
_journal_volume 5
_journal_year 2013
_chemical_formula_sum 'C76 H65 F6 Mn3 N6 O19 S2 Sr'
_chemical_formula_weight 1796.90
_space_group_IT_number 14
_symmetry_cell_setting monoclinic
_symmetry_space_group_name_Hall '-P 2ybc'
_symmetry_space_group_name_H-M 'P 1 21/c 1'
_atom_sites_solution_hydrogens geom
_atom_sites_solution_primary direct
_atom_sites_solution_secondary difmap
_cell_angle_alpha 90.00
_cell_angle_beta 93.564(2)
_cell_angle_gamma 90.00
_cell_formula_units_Z 4
_cell_length_a 11.7071(4)
_cell_length_b 27.1019(12)
_cell_length_c 25.4494(11)
_cell_measurement_reflns_used 4779
_cell_measurement_temperature 100(2)
_cell_measurement_theta_max 20.23
_cell_measurement_theta_min 2.39
_cell_volume 8059.1(6)
_computing_cell_refinement 'Bruker SAINT'
_computing_data_collection 'Bruker APEX2'
_computing_data_reduction 'Bruker SAINT'
_computing_molecular_graphics 'Bruker SHELXTL'
_computing_publication_material 'Bruker SHELXTL'
_computing_structure_refinement 'SHELXL-97 (Sheldrick, 2008)'
_computing_structure_solution 'SHELXS-97 (Sheldrick, 2008)'
_diffrn_ambient_temperature 100(2)
_diffrn_measured_fraction_theta_full 0.954
_diffrn_measured_fraction_theta_max 0.954
_diffrn_measurement_device_type 'Bruker APEX-II CCD'
_diffrn_measurement_method '\f and \w scans'
_diffrn_radiation_monochromator graphite
_diffrn_radiation_source 'fine-focus sealed tube'
_diffrn_radiation_type MoK\a
_diffrn_radiation_wavelength 0.71073
_diffrn_reflns_av_R_equivalents 0.1156
_diffrn_reflns_av_sigmaI/netI 0.1452
_diffrn_reflns_limit_h_max 13
_diffrn_reflns_limit_h_min -11
_diffrn_reflns_limit_k_max 32
_diffrn_reflns_limit_k_min -31
_diffrn_reflns_limit_l_max 30
_diffrn_reflns_limit_l_min -28
_diffrn_reflns_number 71263
_diffrn_reflns_theta_full 25.00
_diffrn_reflns_theta_max 25.00
_diffrn_reflns_theta_min 1.70
_exptl_absorpt_coefficient_mu 1.255
_exptl_absorpt_correction_T_max 0.9633
_exptl_absorpt_correction_T_min 0.7202
_exptl_absorpt_correction_type multi-scan
_exptl_absorpt_process_details SADABS
_exptl_crystal_colour bronze
_exptl_crystal_density_diffrn 1.481
_exptl_crystal_density_method 'not measured'
_exptl_crystal_description needle
_exptl_crystal_F_000 3656
_exptl_crystal_size_max 0.28
_exptl_crystal_size_mid 0.10
_exptl_crystal_size_min 0.03
_refine_diff_density_max 1.915
_refine_diff_density_min -0.851
_refine_diff_density_rms 0.122
_refine_ls_extinction_method none
_refine_ls_goodness_of_fit_ref 1.110
_refine_ls_hydrogen_treatment constr
_refine_ls_matrix_type full
_refine_ls_number_parameters 1004
_refine_ls_number_reflns 13535
_refine_ls_number_restraints 118
_refine_ls_restrained_S_all 1.139
_refine_ls_R_factor_all 0.1584
_refine_ls_R_factor_gt 0.0865
_refine_ls_shift/su_max 0.024
_refine_ls_shift/su_mean 0.001
_refine_ls_structure_factor_coef Fsqd
_refine_ls_weighting_details 'calc w=1/[\s^2^(Fo^2^)+(0.1079P)^2^+0.0000P] where P=(Fo^2^+2Fc^2^)/3'
_refine_ls_weighting_scheme calc
_refine_ls_wR_factor_gt 0.1959
_refine_ls_wR_factor_ref 0.2193
_reflns_number_gt 7840
_reflns_number_total 13535
_reflns_threshold_expression >2sigma(I)
_cod_data_source_file nchem.1578-s6.cif
_cod_data_source_block eyt106
_cod_depositor_comments
;
The following automatic conversions were performed:

'_symmetry_cell_setting' value 'Monoclinic' changed to 'monoclinic'
according to the built-in table from CIF Core dictionary named
'cif_core.dic' version 2.4.1 from 2010-06-29.

Automatic conversion script
Id: cif_fix_values 5376 2017-05-30 11:51:03Z andrius 
;
_cod_original_sg_symbol_H-M P2(1)/c
_cod_database_code 1547485

loop_
_symmetry_equiv_pos_as_xyz
'x, y, z'
'-x, y+1/2, -z+1/2'
'-x, -y, -z'
'x, -y-1/2, z-1/2'

loop_
_atom_site_label
_atom_site_type_symbol
_atom_site_fract_x
_atom_site_fract_y
_atom_site_fract_z
_atom_site_U_iso_or_equiv
_atom_site_adp_type
_atom_site_occupancy
_atom_site_symmetry_multiplicity
_atom_site_calc_flag
_atom_site_refinement_flags
_atom_site_disorder_assembly
_atom_site_disorder_group
Sr1 Sr 0.13759(7) 0.42367(3) 0.23396(3) 0.0338(3) Uani 1 1 d . . .
Mn2 Mn 0.04538(9) 0.28486(4) 0.24202(4) 0.0171(3) Uani 1 1 d . A .
Mn1 Mn 0.05669(9) 0.35258(4) 0.33645(5) 0.0172(3) Uani 1 1 d . A .
Mn3 Mn 0.27648(9) 0.29650(4) 0.30415(5) 0.0178(3) Uani 1 1 d . . .
S2 S 0.40259(17) 0.60901(8) 0.44024(8) 0.0296(5) Uani 1 1 d . . .
O1 O 0.1288(4) 0.33724(17) 0.27166(19) 0.0180(12) Uani 1 1 d . A .
O2 O -0.0080(4) 0.40658(18) 0.2999(2) 0.0290(14) Uani 1 1 d . A .
O3 O -0.0426(4) 0.28688(17) 0.3036(2) 0.0208(12) Uani 1 1 d U . .
O4 O 0.1669(4) 0.23806(16) 0.28105(18) 0.0159(11) Uani 1 1 d . A .
O5 O 0.1588(4) 0.30809(17) 0.37257(18) 0.0179(12) Uani 1 1 d . A .
O10 O 0.1570(5) 0.51850(19) 0.2608(2) 0.0334(14) Uani 1 1 d . A .
O11 O 0.0021(5) 0.4857(2) 0.1807(2) 0.0463(17) Uani 1 1 d U A .
O9 O 0.4090(4) 0.35054(19) 0.3044(2) 0.0301(14) Uani 1 1 d . A .
O8 O 0.2987(5) 0.41723(19) 0.2994(2) 0.0308(14) Uani 1 1 d . A .
O7 O 0.1112(4) 0.29112(18) 0.1726(2) 0.0259(13) Uani 1 1 d . . .
O6 O 0.0887(6) 0.3719(2) 0.1564(3) 0.0527(19) Uani 1 1 d . A .
C1 C 0.1253(8) 0.3308(4) 0.1459(3) 0.042(3) Uani 1 1 d . A .
C4 C 0.4960(7) 0.4285(3) 0.3244(4) 0.043(3) Uani 1 1 d . A .
H4A H 0.5235 0.4449 0.2933 0.064 Uiso 1 1 calc R . .
H4B H 0.5569 0.4077 0.3406 0.064 Uiso 1 1 calc R . .
H4C H 0.4741 0.4535 0.3498 0.064 Uiso 1 1 calc R . .
C3 C 0.3920(7) 0.3966(3) 0.3082(3) 0.026(2) Uani 1 1 d . . .
C2 C 0.1955(9) 0.3235(4) 0.0981(4) 0.062(3) Uani 1 1 d . . .
H2A H 0.1939 0.2886 0.0880 0.094 Uiso 1 1 calc R A .
H2B H 0.2747 0.3337 0.1067 0.094 Uiso 1 1 calc R . .
H2C H 0.1629 0.3435 0.0688 0.094 Uiso 1 1 calc R . .
C6 C 0.1199(8) 0.5506(3) 0.2181(4) 0.052(3) Uani 1 1 d . . .
H6A H 0.1743 0.5486 0.1900 0.062 Uiso 1 1 calc R A .
H6B H 0.1186 0.5851 0.2308 0.062 Uiso 1 1 calc R . .
C5 C 0.2653(7) 0.5341(3) 0.2839(4) 0.040(2) Uani 1 1 d . . .
H5A H 0.3226 0.5326 0.2574 0.060 Uiso 1 1 calc R A .
H5B H 0.2885 0.5123 0.3134 0.060 Uiso 1 1 calc R . .
H5C H 0.2593 0.5680 0.2967 0.060 Uiso 1 1 calc R . .
C7 C 0.0060(9) 0.5365(3) 0.1972(5) 0.060(3) Uani 1 1 d . A .
H7A H -0.0494 0.5417 0.2245 0.072 Uiso 1 1 calc R . .
H7B H -0.0170 0.5579 0.1668 0.072 Uiso 1 1 calc R . .
C8 C -0.0860(16) 0.4748(5) 0.1421(6) 0.147(8) Uani 1 1 d U . .
H8A H -0.1562 0.4919 0.1508 0.221 Uiso 1 1 calc R A .
H8B H -0.0996 0.4392 0.1412 0.221 Uiso 1 1 calc R . .
H8C H -0.0634 0.4859 0.1076 0.221 Uiso 1 1 calc R . .
C10 C 0.4979(10) 0.5896(4) 0.3915(5) 0.062(3) Uani 1 1 d . . .
F5 F 0.6085(4) 0.5985(2) 0.4063(2) 0.0632(16) Uani 1 1 d . . .
F6 F 0.4775(5) 0.6125(3) 0.3459(2) 0.077(2) Uani 1 1 d . . .
F4 F 0.4869(5) 0.5410(2) 0.3819(3) 0.090(2) Uani 1 1 d . . .
O16 O 0.2914(4) 0.60077(19) 0.4166(2) 0.0341(13) Uani 1 1 d . . .
O17 O 0.4368(6) 0.6577(2) 0.4503(3) 0.078(3) Uani 1 1 d . . .
O15 O 0.4291(6) 0.5753(3) 0.4834(3) 0.081(3) Uani 1 1 d . . .
C14 C 0.0130(7) 0.1740(3) 0.3383(3) 0.0229(19) Uani 1 1 d . . .
H14 H -0.0046 0.1547 0.3077 0.027 Uiso 1 1 calc R . .
C16 C 0.1470(7) 0.2027(3) 0.4063(3) 0.0238(19) Uani 1 1 d . . .
H16 H 0.2218 0.2025 0.4231 0.029 Uiso 1 1 calc R . .
C15 C 0.1235(6) 0.1742(3) 0.3604(3) 0.0191(18) Uani 1 1 d . . .
C11 C 0.0635(7) 0.2306(3) 0.4269(3) 0.026(2) Uani 1 1 d . . .
C13 C -0.0723(7) 0.2010(3) 0.3593(3) 0.026(2) Uani 1 1 d . . .
C12 C -0.0468(7) 0.2284(3) 0.4045(3) 0.027(2) Uani 1 1 d . . .
H12 H -0.1061 0.2459 0.4203 0.032 Uiso 1 1 calc R . .
N1 N 0.1562(5) 0.4008(2) 0.3936(2) 0.0214(15) Uani 1 1 d . . .
N6 N 0.3645(5) 0.2712(2) 0.3784(2) 0.0229(15) Uani 1 1 d . A .
N2 N -0.0952(5) 0.3455(2) 0.3785(3) 0.0219(15) Uani 1 1 d . . .
N4 N 0.0040(5) 0.2140(2) 0.2141(2) 0.0168(14) Uani 1 1 d . . .
N5 N 0.3455(5) 0.2597(2) 0.2315(2) 0.0226(15) Uani 1 1 d . A .
N3 N -0.1330(6) 0.3181(2) 0.2147(3) 0.0293(17) Uani 1 1 d . . .
C18 C 0.1525(6) 0.3078(3) 0.4690(3) 0.0273(14) Uani 1 1 d . A .
C19 C 0.1609(7) 0.3392(3) 0.5134(3) 0.032(2) Uani 1 1 d . . .
H19 H 0.2082 0.3677 0.5126 0.038 Uiso 1 1 calc R . .
C17 C 0.0851(8) 0.2655(3) 0.4718(3) 0.032(2) Uani 1 1 d . . .
C25 C -0.3286(7) 0.2388(3) 0.2696(4) 0.047(2) Uani 1 1 d . A .
H25 H -0.3575 0.2662 0.2495 0.057 Uiso 1 1 calc R . .
C24 C -0.2271(7) 0.2437(3) 0.3010(3) 0.0273(14) Uani 1 1 d . . .
C23 C -0.1854(7) 0.2026(3) 0.3297(4) 0.032(2) Uani 1 1 d . A .
C20 C 0.1035(8) 0.3302(3) 0.5574(3) 0.042(2) Uani 1 1 d . . .
H20 H 0.1088 0.3526 0.5861 0.050 Uiso 1 1 calc R . .
C21 C 0.0403(11) 0.2898(4) 0.5598(4) 0.061(3) Uani 1 1 d . . .
H21 H 0.0023 0.2830 0.5909 0.074 Uiso 1 1 calc R . .
C22 C 0.0284(10) 0.2567(4) 0.5171(3) 0.053(3) Uani 1 1 d . . .
H22 H -0.0186 0.2282 0.5193 0.064 Uiso 1 1 calc R . .
C30 C 0.2507(6) 0.1562(3) 0.2847(3) 0.0209(18) Uani 1 1 d . A .
C29 C 0.2173(6) 0.1467(3) 0.3361(3) 0.0230(19) Uani 1 1 d . . .
C31 C 0.3350(6) 0.1253(3) 0.2651(3) 0.026(2) Uani 1 1 d . . .
H31 H 0.3590 0.1313 0.2307 0.031 Uiso 1 1 calc R . .
C28 C -0.2498(7) 0.1581(3) 0.3267(5) 0.054(2) Uani 1 1 d . . .
H28 H -0.2216 0.1301 0.3459 0.065 Uiso 1 1 calc R A .
C26 C -0.3881(7) 0.1941(3) 0.2674(4) 0.047(2) Uani 1 1 d . . .
H26 H -0.4554 0.1912 0.2448 0.057 Uiso 1 1 calc R A .
C27 C -0.3510(7) 0.1544(4) 0.2972(5) 0.054(2) Uani 1 1 d . A .
H27 H -0.3949 0.1249 0.2974 0.065 Uiso 1 1 calc R . .
C37 C 0.1992(6) 0.1993(3) 0.2504(3) 0.0209(18) Uani 1 1 d . . .
C35 C 0.2204(6) 0.3203(3) 0.4201(3) 0.0236(19) Uani 1 1 d . . .
C36 C -0.1619(6) 0.2938(3) 0.3033(3) 0.025(2) Uani 1 1 d U A .
C34 C 0.2696(7) 0.1090(3) 0.3650(3) 0.033(2) Uani 1 1 d . . .
H34 H 0.2488 0.1034 0.4000 0.039 Uiso 1 1 calc R . .
C32 C 0.3843(7) 0.0866(3) 0.2939(4) 0.033(2) Uani 1 1 d . . .
H32 H 0.4390 0.0658 0.2790 0.040 Uiso 1 1 calc R . .
C33 C 0.3527(7) 0.0788(3) 0.3441(4) 0.037(2) Uani 1 1 d . . .
H33 H 0.3871 0.0530 0.3647 0.045 Uiso 1 1 calc R . .
C52 C -0.0288(6) 0.1202(3) 0.1724(3) 0.0236(19) Uani 1 1 d . A .
H52 H -0.0390 0.0882 0.1575 0.028 Uiso 1 1 calc R . .
C54 C 0.2902(6) 0.2192(3) 0.2128(3) 0.0196(18) Uani 1 1 d . A .
C38 C 0.1610(7) 0.4500(3) 0.3930(3) 0.0233(19) Uani 1 1 d . A .
H38 H 0.1005 0.4675 0.3747 0.028 Uiso 1 1 calc R . .
C53 C 0.0768(6) 0.1338(3) 0.1976(3) 0.0236(19) Uani 1 1 d . . .
H53 H 0.1383 0.1109 0.2004 0.028 Uiso 1 1 calc R A .
C50 C -0.0963(6) 0.1996(3) 0.1906(3) 0.0242(19) Uani 1 1 d . A .
H50 H -0.1571 0.2228 0.1883 0.029 Uiso 1 1 calc R . .
C51 C -0.1169(6) 0.1537(3) 0.1696(3) 0.0195(18) Uani 1 1 d . . .
H51 H -0.1898 0.1454 0.1536 0.023 Uiso 1 1 calc R A .
C67 C 0.2495(7) 0.4767(3) 0.4176(3) 0.030(2) Uani 1 1 d . . .
H67 H 0.2490 0.5117 0.4173 0.036 Uiso 1 1 calc R A .
C58 C 0.4225(7) 0.2811(3) 0.2016(3) 0.034(2) Uani 1 1 d . . .
H58 H 0.4591 0.3106 0.2138 0.041 Uiso 1 1 calc R A .
C66 C 0.3379(7) 0.4509(3) 0.4423(3) 0.031(2) Uani 1 1 d . A .
H66 H 0.4008 0.4682 0.4589 0.037 Uiso 1 1 calc R . .
C49 C 0.0905(6) 0.1808(3) 0.2184(3) 0.0192(18) Uani 1 1 d . A .
C64 C 0.2430(6) 0.3759(3) 0.4194(3) 0.0230(19) Uani 1 1 d . A .
C55 C 0.3137(6) 0.1987(3) 0.1646(3) 0.027(2) Uani 1 1 d . . .
H55 H 0.2742 0.1700 0.1521 0.032 Uiso 1 1 calc R A .
C57 C 0.4503(7) 0.2617(3) 0.1537(4) 0.041(2) Uani 1 1 d . A .
H57 H 0.5070 0.2769 0.1341 0.050 Uiso 1 1 calc R . .
C56 C 0.3946(7) 0.2203(3) 0.1353(3) 0.032(2) Uani 1 1 d . A .
H56 H 0.4116 0.2065 0.1023 0.039 Uiso 1 1 calc R . .
C59 C 0.3326(6) 0.2896(3) 0.4239(3) 0.026(2) Uani 1 1 d . A .
C40 C -0.1085(7) 0.3668(3) 0.4257(3) 0.029(2) Uani 1 1 d . A .
H40 H -0.0440 0.3824 0.4431 0.035 Uiso 1 1 calc R . .
C41 C -0.2101(8) 0.3673(3) 0.4498(4) 0.053(3) Uani 1 1 d . . .
H41 H -0.2168 0.3836 0.4826 0.063 Uiso 1 1 calc R A .
C65 C 0.3362(7) 0.3999(3) 0.4432(3) 0.029(2) Uani 1 1 d . . .
H65 H 0.3978 0.3818 0.4599 0.035 Uiso 1 1 calc R A .
C44 C -0.1989(7) 0.3249(3) 0.2549(4) 0.032(2) Uani 1 1 d . A .
C43 C -0.2913(7) 0.3209(3) 0.3773(4) 0.051(3) Uani 1 1 d . . .
H43 H -0.3552 0.3054 0.3593 0.061 Uiso 1 1 calc R A .
C45 C -0.2972(7) 0.3552(3) 0.2509(5) 0.048(3) Uani 1 1 d . . .
H45 H -0.3416 0.3598 0.2805 0.057 Uiso 1 1 calc R A .
C60 C 0.4566(7) 0.2410(3) 0.3803(4) 0.034(2) Uani 1 1 d . . .
H60 H 0.4798 0.2276 0.3481 0.041 Uiso 1 1 calc R A .
C63 C 0.3913(8) 0.2808(3) 0.4706(4) 0.050(3) Uani 1 1 d . . .
H63 H 0.3683 0.2955 0.5022 0.060 Uiso 1 1 calc R A .
C39 C -0.1840(6) 0.3213(3) 0.3551(3) 0.028(2) Uani 1 1 d . A .
C48 C -0.1643(9) 0.3405(3) 0.1681(4) 0.055(3) Uani 1 1 d U A .
H48 H -0.1178 0.3366 0.1391 0.066 Uiso 1 1 calc R . .
C47 C -0.2646(11) 0.3695(4) 0.1622(5) 0.073(4) Uani 1 1 d U . .
H47 H -0.2881 0.3833 0.1290 0.087 Uiso 1 1 calc R A .
C61 C 0.5174(8) 0.2289(4) 0.4251(4) 0.055(3) Uani 1 1 d . A .
H61 H 0.5801 0.2066 0.4248 0.067 Uiso 1 1 calc R . .
C46 C -0.3276(10) 0.3773(4) 0.2052(6) 0.073(4) Uani 1 1 d . A .
H46 H -0.3925 0.3983 0.2025 0.087 Uiso 1 1 calc R . .
C42 C -0.3022(8) 0.3432(4) 0.4250(5) 0.064(3) Uani 1 1 d . A .
H42 H -0.3734 0.3421 0.4409 0.077 Uiso 1 1 calc R . .
C62 C 0.4859(9) 0.2497(4) 0.4711(5) 0.071(4) Uani 1 1 d . A .
H62 H 0.5286 0.2430 0.5033 0.085 Uiso 1 1 calc R . .
O18 O 0.8345(6) 0.4812(2) 0.3279(3) 0.0565(19) Uani 1 1 d . . .
C68 C 0.7777(8) 0.4859(3) 0.2787(4) 0.053(3) Uani 1 1 d . . .
H68A H 0.7052 0.4678 0.2781 0.080 Uiso 1 1 calc R . .
H68B H 0.8254 0.4724 0.2518 0.080 Uiso 1 1 calc R . .
H68C H 0.7623 0.5209 0.2713 0.080 Uiso 1 1 calc R . .
C69 C 0.8501(9) 0.5095(4) 0.4165(4) 0.050(3) Uani 1 1 d . . .
H69A H 0.8040 0.5196 0.4460 0.060 Uiso 1 1 calc R . .
H69B H 0.8882 0.4779 0.4261 0.060 Uiso 1 1 calc R . .
C70 C 0.7739(8) 0.5027(4) 0.3682(4) 0.057(3) Uani 1 1 d . . .
H70A H 0.7088 0.4812 0.3762 0.069 Uiso 1 1 calc R . .
H70B H 0.7427 0.5350 0.3562 0.069 Uiso 1 1 calc R . .
O19 O 0.9317(5) 0.5450(2) 0.4085(2) 0.0475(17) Uani 1 1 d . . .
C71 C 1.0076(8) 0.5534(3) 0.4539(4) 0.045(2) Uani 1 1 d . . .
H71A H 0.9630 0.5623 0.4839 0.068 Uiso 1 1 calc R . .
H71B H 1.0601 0.5804 0.4468 0.068 Uiso 1 1 calc R . .
H71C H 1.0517 0.5234 0.4623 0.068 Uiso 1 1 calc R . .
S1A S 0.3858(8) 0.4489(3) 0.1612(4) 0.0296(5) Uani 0.369(6) 1 d PD A 1
O14A O 0.4149(12) 0.4015(4) 0.1494(6) 0.0341(13) Uani 0.369(6) 1 d PD A 1
O12A O 0.2758(12) 0.4696(6) 0.1705(8) 0.0341(13) Uani 0.369(6) 1 d PD A 1
O13A O 0.4752(17) 0.4783(8) 0.1919(8) 0.0341(13) Uani 0.369(6) 1 d PD A 1
C9A C 0.3967(13) 0.4829(6) 0.0974(8) 0.062(3) Uani 0.369(6) 1 d PD A 1
F1A F 0.3270(14) 0.4565(6) 0.0616(7) 0.090(2) Uani 0.369(6) 1 d PD A 1
F2A F 0.5118(11) 0.4752(6) 0.0866(7) 0.0632(16) Uani 0.369(6) 1 d PD A 1
F3A F 0.3525(19) 0.5298(6) 0.1061(8) 0.109(9) Uani 0.369(6) 1 d PD A 1
S1B S 0.3931(5) 0.4715(3) 0.1623(2) 0.078(2) Uani 0.631(6) 1 d PD A 2
O14B O 0.3619(14) 0.5248(4) 0.1483(8) 0.121(7) Uani 0.631(6) 1 d PD A 2
O12B O 0.2948(9) 0.4480(5) 0.1800(5) 0.062(4) Uani 0.631(6) 1 d PD A 2
O13B O 0.5048(10) 0.4697(6) 0.1862(8) 0.131(9) Uani 0.631(6) 1 d PD A 2
C9B C 0.4109(12) 0.4439(4) 0.0974(7) 0.062(3) Uani 0.631(6) 1 d PD A 2
F1B F 0.3005(16) 0.4400(8) 0.0703(5) 0.224(9) Uani 0.631(6) 1 d PD A 2
F2B F 0.4554(19) 0.4837(8) 0.0692(5) 0.224(9) Uani 0.631(6) 1 d PD A 2
F3B F 0.4685(7) 0.3997(3) 0.1042(4) 0.185(10) Uani 0.631(6) 1 d PD A 2
C72 C 0.7562(7) 0.2603(3) 0.5838(4) 0.276(13) Uani 1 1 d R . .
C73 C 0.6755(7) 0.2165(3) 0.5730(4) 0.276(13) Uani 1 1 d RU . .
C74 C 0.7096(7) 0.1839(3) 0.5273(4) 0.254(13) Uani 1 1 d RU . .
C75 C 0.6296(7) 0.1399(3) 0.5160(4) 0.325(16) Uani 1 1 d RU . .
C76 C 0.6646(7) 0.1078(3) 0.4702(4) 0.41(2) Uani 1 1 d RU . .

loop_
_atom_site_aniso_label
_atom_site_aniso_U_11
_atom_site_aniso_U_22
_atom_site_aniso_U_33
_atom_site_aniso_U_23
_atom_site_aniso_U_13
_atom_site_aniso_U_12
Sr1 0.0376(5) 0.0179(4) 0.0447(6) 0.0087(4) -0.0071(4) -0.0086(4)
Mn2 0.0143(6) 0.0152(6) 0.0218(7) -0.0017(5) -0.0004(5) -0.0032(5)
Mn1 0.0106(6) 0.0138(6) 0.0270(7) -0.0045(5) -0.0010(5) 0.0015(5)
Mn3 0.0111(6) 0.0156(6) 0.0266(7) -0.0076(5) 0.0012(5) -0.0022(5)
S2 0.0203(12) 0.0368(13) 0.0322(12) -0.0085(10) 0.0046(10) -0.0060(9)
O1 0.014(3) 0.015(3) 0.025(3) -0.001(2) 0.000(2) -0.004(2)
O2 0.026(3) 0.018(3) 0.042(4) 0.000(3) -0.009(3) 0.007(2)
O3 0.010(3) 0.018(3) 0.035(3) -0.010(2) 0.004(2) -0.004(2)
O4 0.013(3) 0.012(3) 0.023(3) -0.004(2) 0.005(2) 0.003(2)
O5 0.015(3) 0.023(3) 0.016(3) -0.008(2) -0.006(2) 0.002(2)
O10 0.036(4) 0.020(3) 0.043(4) 0.007(3) 0.000(3) -0.007(3)
O11 0.058(4) 0.020(3) 0.057(4) 0.002(3) -0.024(4) -0.001(3)
O9 0.024(3) 0.020(3) 0.045(4) -0.013(3) 0.000(3) -0.007(2)
O8 0.023(3) 0.025(3) 0.043(4) -0.008(3) -0.004(3) 0.002(3)
O7 0.032(3) 0.022(3) 0.024(3) 0.006(3) 0.000(3) -0.006(2)
O6 0.084(5) 0.024(4) 0.048(4) 0.013(3) -0.013(4) -0.015(4)
C1 0.041(6) 0.058(7) 0.027(6) 0.009(5) -0.010(5) -0.025(5)
C4 0.029(5) 0.026(5) 0.073(7) -0.021(5) 0.008(5) -0.014(4)
C3 0.027(5) 0.019(5) 0.034(5) -0.006(4) 0.007(4) -0.004(4)
C2 0.056(7) 0.083(8) 0.049(7) 0.026(6) 0.009(6) -0.022(6)
C6 0.039(6) 0.032(6) 0.085(8) 0.012(5) -0.002(6) 0.005(5)
C5 0.044(6) 0.021(5) 0.055(6) -0.002(4) -0.003(5) -0.007(4)
C7 0.060(7) 0.022(5) 0.096(9) -0.001(6) -0.008(6) -0.004(5)
C8 0.221(19) 0.057(9) 0.147(15) -0.011(9) -0.121(15) 0.019(10)
C10 0.062(6) 0.026(5) 0.103(8) -0.021(5) 0.032(6) -0.012(4)
F5 0.027(3) 0.068(4) 0.097(5) -0.020(3) 0.022(3) -0.013(3)
F6 0.075(4) 0.125(6) 0.033(3) -0.010(4) 0.022(3) -0.037(4)
F4 0.056(4) 0.053(4) 0.166(7) -0.046(4) 0.056(4) -0.021(3)
O16 0.017(3) 0.030(3) 0.054(4) -0.002(3) -0.009(3) -0.001(2)
O17 0.056(5) 0.054(5) 0.131(7) -0.067(5) 0.055(5) -0.034(4)
O15 0.040(4) 0.163(8) 0.039(4) 0.047(5) -0.015(4) -0.007(5)
C14 0.028(5) 0.018(4) 0.023(5) -0.002(4) 0.010(4) -0.011(4)
C16 0.046(5) 0.011(4) 0.014(4) -0.001(3) 0.002(4) -0.003(4)
C15 0.024(5) 0.014(4) 0.019(4) 0.008(3) 0.002(4) -0.004(3)
C11 0.046(6) 0.015(4) 0.018(5) 0.003(3) 0.007(4) -0.002(4)
C13 0.028(5) 0.015(4) 0.038(5) 0.003(4) 0.019(4) -0.005(4)
C12 0.033(5) 0.014(4) 0.036(5) -0.002(4) 0.023(4) -0.006(4)
N1 0.019(4) 0.012(3) 0.033(4) -0.007(3) 0.005(3) -0.001(3)
N6 0.016(4) 0.024(4) 0.028(4) -0.005(3) -0.004(3) 0.002(3)
N2 0.012(3) 0.014(3) 0.039(4) -0.010(3) 0.001(3) 0.001(3)
N4 0.010(3) 0.020(3) 0.020(4) 0.005(3) 0.001(3) 0.002(3)
N5 0.013(3) 0.021(4) 0.033(4) -0.006(3) 0.005(3) -0.001(3)
N3 0.026(4) 0.025(4) 0.034(4) 0.001(3) -0.015(4) 0.004(3)
C18 0.023(3) 0.026(3) 0.033(4) -0.011(3) 0.006(3) 0.003(3)
C19 0.040(5) 0.025(5) 0.031(5) -0.009(4) -0.001(4) 0.010(4)
C17 0.052(6) 0.027(5) 0.017(5) -0.005(4) 0.006(4) 0.002(4)
C25 0.014(3) 0.045(4) 0.084(5) -0.038(4) 0.014(4) -0.006(3)
C24 0.023(3) 0.026(3) 0.033(4) -0.011(3) 0.006(3) 0.003(3)
C23 0.023(5) 0.021(5) 0.055(6) -0.021(4) 0.023(4) -0.008(4)
C20 0.069(7) 0.034(6) 0.022(5) -0.012(4) -0.002(5) 0.012(5)
C21 0.124(10) 0.043(7) 0.020(5) -0.006(5) 0.027(6) 0.019(7)
C22 0.099(9) 0.038(6) 0.025(6) -0.006(5) 0.025(6) -0.013(5)
C30 0.012(4) 0.016(4) 0.034(5) -0.013(4) -0.005(4) -0.003(3)
C29 0.020(4) 0.015(4) 0.034(5) -0.006(4) -0.005(4) -0.001(3)
C31 0.013(4) 0.017(4) 0.048(6) -0.013(4) 0.008(4) -0.001(3)
C28 0.017(3) 0.035(4) 0.113(7) -0.028(4) 0.022(4) -0.009(3)
C26 0.014(3) 0.045(4) 0.084(5) -0.038(4) 0.014(4) -0.006(3)
C27 0.017(3) 0.035(4) 0.113(7) -0.028(4) 0.022(4) -0.009(3)
C37 0.019(4) 0.012(4) 0.033(5) -0.007(4) 0.006(4) -0.003(3)
C35 0.020(4) 0.015(4) 0.035(5) -0.011(4) -0.005(4) 0.005(3)
C36 0.007(4) 0.023(5) 0.046(5) -0.015(4) 0.005(4) -0.009(3)
C34 0.042(6) 0.017(5) 0.038(5) 0.002(4) -0.010(4) -0.001(4)
C32 0.013(4) 0.017(5) 0.068(7) -0.014(5) -0.005(5) 0.003(3)
C33 0.032(5) 0.014(5) 0.064(7) -0.001(5) -0.011(5) 0.011(4)
C52 0.025(5) 0.030(5) 0.016(4) -0.013(4) 0.000(4) -0.015(4)
C54 0.006(4) 0.028(5) 0.025(5) -0.008(4) 0.003(3) 0.000(3)
C38 0.025(5) 0.017(4) 0.028(5) -0.009(4) 0.006(4) 0.008(4)
C53 0.020(5) 0.023(5) 0.029(5) -0.011(4) 0.009(4) -0.005(3)
C50 0.017(5) 0.030(5) 0.026(5) 0.002(4) 0.004(4) -0.005(4)
C51 0.012(4) 0.024(5) 0.023(4) -0.009(4) 0.000(3) -0.009(4)
C67 0.032(5) 0.022(5) 0.036(5) -0.013(4) 0.004(4) -0.004(4)
C58 0.019(5) 0.038(5) 0.046(6) -0.011(5) 0.013(4) -0.010(4)
C66 0.018(5) 0.036(5) 0.036(5) -0.020(4) -0.009(4) -0.008(4)
C49 0.009(4) 0.028(5) 0.021(4) -0.006(4) 0.005(3) -0.013(3)
C64 0.015(4) 0.021(4) 0.033(5) -0.006(4) -0.003(4) 0.008(4)
C55 0.017(4) 0.029(5) 0.034(5) -0.005(4) 0.005(4) -0.005(4)
C57 0.029(5) 0.058(7) 0.039(6) -0.010(5) 0.021(5) -0.014(5)
C56 0.025(5) 0.039(5) 0.034(5) -0.016(4) 0.008(4) -0.011(4)
C59 0.021(5) 0.026(5) 0.031(5) -0.010(4) -0.007(4) 0.010(4)
C40 0.022(5) 0.017(4) 0.049(6) -0.013(4) 0.006(4) -0.001(3)
C41 0.034(6) 0.051(6) 0.075(8) -0.043(6) 0.029(6) -0.025(5)
C65 0.019(5) 0.028(5) 0.041(5) -0.017(4) -0.002(4) 0.005(4)
C44 0.013(5) 0.024(5) 0.057(6) -0.012(4) -0.015(5) 0.001(4)
C43 0.017(5) 0.051(6) 0.085(8) -0.048(6) 0.018(5) -0.018(4)
C45 0.025(5) 0.034(6) 0.081(8) -0.027(6) -0.024(5) 0.001(4)
C60 0.027(5) 0.024(5) 0.051(6) -0.011(4) -0.004(5) 0.015(4)
C63 0.062(7) 0.046(6) 0.039(6) -0.021(5) -0.015(5) 0.032(5)
C39 0.010(4) 0.022(5) 0.052(6) -0.018(4) 0.010(4) -0.002(3)
C48 0.059(7) 0.045(6) 0.055(7) -0.006(5) -0.027(6) -0.004(5)
C47 0.083(9) 0.049(7) 0.079(9) 0.007(7) -0.056(8) 0.024(6)
C61 0.043(6) 0.052(7) 0.068(8) -0.010(6) -0.015(6) 0.034(5)
C46 0.061(8) 0.052(8) 0.099(11) -0.022(8) -0.046(8) 0.022(6)
C42 0.031(6) 0.069(8) 0.095(9) -0.053(7) 0.028(6) -0.012(5)
C62 0.064(8) 0.072(8) 0.071(8) -0.031(7) -0.041(7) 0.054(6)
O18 0.049(4) 0.049(4) 0.069(5) -0.020(4) -0.013(4) 0.025(3)
C68 0.033(6) 0.030(6) 0.095(9) 0.024(6) -0.010(6) -0.002(4)
C69 0.060(7) 0.041(6) 0.050(7) -0.004(5) 0.017(6) -0.010(5)
C70 0.037(6) 0.048(7) 0.089(9) -0.023(6) 0.017(6) 0.008(5)
O19 0.057(4) 0.037(4) 0.049(4) 0.002(3) 0.007(4) -0.008(3)
C71 0.054(6) 0.036(6) 0.045(6) -0.001(5) -0.006(5) -0.004(5)
S1A 0.0203(12) 0.0368(13) 0.0322(12) -0.0085(10) 0.0046(10) -0.0060(9)
O14A 0.017(3) 0.030(3) 0.054(4) -0.002(3) -0.009(3) -0.001(2)
O12A 0.017(3) 0.030(3) 0.054(4) -0.002(3) -0.009(3) -0.001(2)
O13A 0.017(3) 0.030(3) 0.054(4) -0.002(3) -0.009(3) -0.001(2)
C9A 0.062(6) 0.026(5) 0.103(8) -0.021(5) 0.032(6) -0.012(4)
F1A 0.056(4) 0.053(4) 0.166(7) -0.046(4) 0.056(4) -0.021(3)
F2A 0.027(3) 0.068(4) 0.097(5) -0.020(3) 0.022(3) -0.013(3)
F3A 0.14(2) 0.112(19) 0.083(16) 0.049(15) 0.048(16) 0.003(14)
S1B 0.042(3) 0.120(7) 0.074(4) -0.005(5) 0.012(3) -0.011(4)
O14B 0.124(14) 0.059(10) 0.19(2) 0.016(12) 0.075(15) 0.017(9)
O12B 0.047(8) 0.074(10) 0.068(9) 0.032(7) 0.019(7) -0.008(7)
O13B 0.038(10) 0.063(11) 0.29(3) 0.048(13) 0.004(12) -0.003(8)
C9B 0.062(6) 0.026(5) 0.103(8) -0.021(5) 0.032(6) -0.012(4)
F1B 0.30(2) 0.34(2) 0.031(5) 0.025(8) 0.024(8) -0.118(16)
F2B 0.30(2) 0.34(2) 0.031(5) 0.025(8) 0.024(8) -0.118(16)
F3B 0.086(10) 0.078(10) 0.40(3) -0.029(13) 0.086(15) 0.007(8)
C72 0.165(16) 0.33(3) 0.32(2) 0.22(2) -0.080(17) -0.037(15)
C73 0.165(16) 0.33(3) 0.32(2) 0.22(2) -0.080(17) -0.037(15)
C74 0.232(19) 0.23(2) 0.27(2) 0.212(19) -0.166(17) -0.178(16)
C75 0.48(3) 0.23(3) 0.25(3) 0.11(2) -0.12(3) -0.18(3)
C76 0.70(6) 0.19(3) 0.35(5) 0.08(3) 0.17(5) 0.01(4)

loop_
_atom_type_symbol
_atom_type_description
_atom_type_scat_dispersion_real
_atom_type_scat_dispersion_imag
_atom_type_scat_source
C C 0.0033 0.0016 'International Tables Vol C Tables 4.2.6.8 and 6.1.1.4'
H H 0.0000 0.0000 'International Tables Vol C Tables 4.2.6.8 and 6.1.1.4'
N N 0.0061 0.0033 'International Tables Vol C Tables 4.2.6.8 and 6.1.1.4'
O O 0.0106 0.0060 'International Tables Vol C Tables 4.2.6.8 and 6.1.1.4'
F F 0.0171 0.0103 'International Tables Vol C Tables 4.2.6.8 and 6.1.1.4'
S S 0.1246 0.1234 'International Tables Vol C Tables 4.2.6.8 and 6.1.1.4'
Mn Mn 0.3368 0.7283 'International Tables Vol C Tables 4.2.6.8 and 6.1.1.4'
Sr Sr -1.5307 3.2498 'International Tables Vol C Tables 4.2.6.8 and 6.1.1.4'

loop_
_geom_angle_atom_site_label_1
_geom_angle_atom_site_label_2
_geom_angle_atom_site_label_3
_geom_angle
_geom_angle_site_symmetry_1
_geom_angle_site_symmetry_3
O8 Sr1 O12B 80.0(3) . .
O8 Sr1 O6 129.6(2) . .
O12B Sr1 O6 81.4(4) . .
O8 Sr1 O2 93.37(18) . .
O12B Sr1 O2 171.3(3) . .
O6 Sr1 O2 107.3(2) . .
O8 Sr1 O1 73.98(16) . .
O12B Sr1 O1 120.7(3) . .
O6 Sr1 O1 76.31(17) . .
O2 Sr1 O1 62.02(15) . .
O8 Sr1 O11 144.33(18) . .
O12B Sr1 O11 89.3(3) . .
O6 Sr1 O11 81.3(2) . .
O2 Sr1 O11 92.84(19) . .
O1 Sr1 O11 138.44(17) . .
O8 Sr1 O12A 88.5(4) . .
O12B Sr1 O12A 14.2(4) . .
O6 Sr1 O12A 84.3(4) . .
O2 Sr1 O12A 162.8(4) . .
O1 Sr1 O12A 134.6(3) . .
O11 Sr1 O12A 76.0(3) . .
O8 Sr1 O10 81.05(17) . .
O12B Sr1 O10 80.2(3) . .
O6 Sr1 O10 140.14(19) . .
O2 Sr1 O10 93.29(16) . .
O1 Sr1 O10 143.00(16) . .
O11 Sr1 O10 63.54(18) . .
O12A Sr1 O10 70.1(4) . .
O8 Sr1 C1 113.5(2) . .
O12B Sr1 C1 80.3(4) . .
O6 Sr1 C1 16.5(2) . .
O2 Sr1 C1 107.71(19) . .
O1 Sr1 C1 63.9(2) . .
O11 Sr1 C1 97.8(2) . .
O12A Sr1 C1 87.1(4) . .
O10 Sr1 C1 153.0(2) . .
O8 Sr1 Mn1 71.26(13) . .
O12B Sr1 Mn1 146.1(3) . .
O6 Sr1 Mn1 103.20(14) . .
O2 Sr1 Mn1 32.30(11) . .
O1 Sr1 Mn1 34.12(11) . .
O11 Sr1 Mn1 124.48(15) . .
O12A Sr1 Mn1 158.7(3) . .
O10 Sr1 Mn1 111.76(12) . .
C1 Sr1 Mn1 94.81(16) . .
O8 Sr1 S1A 75.6(2) . .
O12B Sr1 S1A 6.1(3) . .
O6 Sr1 S1A 81.4(2) . .
O2 Sr1 S1A 168.87(19) . .
O1 Sr1 S1A 115.01(17) . .
O11 Sr1 S1A 95.4(2) . .
O12A Sr1 S1A 20.2(3) . .
O10 Sr1 S1A 83.68(17) . .
C1 Sr1 S1A 78.6(2) . .
Mn1 Sr1 S1A 140.16(14) . .
O8 Sr1 Mn2 95.68(12) . .
O12B Sr1 Mn2 120.4(3) . .
O6 Sr1 Mn2 56.19(14) . .
O2 Sr1 Mn2 65.62(11) . .
O1 Sr1 Mn2 22.56(11) . .
O11 Sr1 Mn2 118.76(13) . .
O12A Sr1 Mn2 131.3(4) . .
O10 Sr1 Mn2 158.54(12) . .
C1 Sr1 Mn2 46.95(16) . .
Mn1 Sr1 Mn2 47.96(3) . .
S1A Sr1 Mn2 116.24(12) . .
O1 Mn2 O3 86.7(2) . .
O1 Mn2 O7 94.2(2) . .
O3 Mn2 O7 168.7(2) . .
O1 Mn2 N4 160.7(2) . .
O3 Mn2 N4 100.2(2) . .
O7 Mn2 N4 82.6(2) . .
O1 Mn2 O4 86.92(19) . .
O3 Mn2 O4 90.72(19) . .
O7 Mn2 O4 100.6(2) . .
N4 Mn2 O4 75.1(2) . .
O1 Mn2 N3 105.2(2) . .
O3 Mn2 N3 73.7(2) . .
O7 Mn2 N3 95.3(2) . .
N4 Mn2 N3 94.0(2) . .
O4 Mn2 N3 159.3(2) . .
O1 Mn2 Mn1 38.37(15) . .
O3 Mn2 Mn1 48.34(14) . .
O7 Mn2 Mn1 131.17(15) . .
N4 Mn2 Mn1 145.57(16) . .
O4 Mn2 Mn1 89.76(13) . .
N3 Mn2 Mn1 89.80(17) . .
O1 Mn2 Mn3 44.47(14) . .
O3 Mn2 Mn3 94.38(14) . .
O7 Mn2 Mn3 94.09(15) . .
N4 Mn2 Mn3 116.61(16) . .
O4 Mn2 Mn3 43.15(12) . .
N3 Mn2 Mn3 148.94(16) . .
Mn1 Mn2 Mn3 62.17(3) . .
O1 Mn2 Sr1 31.61(15) . .
O3 Mn2 Sr1 100.25(14) . .
O7 Mn2 Sr1 75.36(15) . .
N4 Mn2 Sr1 157.01(16) . .
O4 Mn2 Sr1 114.96(13) . .
N3 Mn2 Sr1 81.84(16) . .
Mn1 Mn2 Sr1 57.34(3) . .
Mn3 Mn2 Sr1 72.01(3) . .
O2 Mn1 O5 164.5(2) . .
O2 Mn1 O1 85.9(2) . .
O5 Mn1 O1 88.9(2) . .
O2 Mn1 N2 89.7(2) . .
O5 Mn1 N2 102.6(2) . .
O1 Mn1 N2 145.4(2) . .
O2 Mn1 N1 92.6(2) . .
O5 Mn1 N1 76.6(2) . .
O1 Mn1 N1 116.2(2) . .
N2 Mn1 N1 98.2(2) . .
O2 Mn1 O3 104.5(2) . .
O5 Mn1 O3 88.40(19) . .
O1 Mn1 O3 76.01(18) . .
N2 Mn1 O3 71.9(2) . .
N1 Mn1 O3 160.0(2) . .
O2 Mn1 Mn2 94.77(17) . .
O5 Mn1 Mn2 89.69(14) . .
O1 Mn1 Mn2 36.36(13) . .
N2 Mn1 Mn2 110.28(17) . .
N1 Mn1 Mn2 150.54(16) . .
O3 Mn1 Mn2 39.69(12) . .
O2 Mn1 Mn3 124.18(17) . .
O5 Mn1 Mn3 46.92(14) . .
O1 Mn1 Mn3 43.00(14) . .
N2 Mn1 Mn3 143.80(17) . .
N1 Mn1 Mn3 92.94(16) . .
O3 Mn1 Mn3 86.15(12) . .
Mn2 Mn1 Mn3 59.60(3) . .
O2 Mn1 Sr1 45.80(17) . .
O5 Mn1 Sr1 122.13(15) . .
O1 Mn1 Sr1 47.05(14) . .
N2 Mn1 Sr1 135.17(17) . .
N1 Mn1 Sr1 90.51(16) . .
O3 Mn1 Sr1 108.82(13) . .
Mn2 Mn1 Sr1 74.71(4) . .
Mn3 Mn1 Sr1 78.64(4) . .
O4 Mn3 O9 161.9(2) . .
O4 Mn3 O1 79.54(17) . .
O9 Mn3 O1 102.35(19) . .
O4 Mn3 N6 104.5(2) . .
O9 Mn3 N6 84.8(2) . .
O1 Mn3 N6 143.4(2) . .
O4 Mn3 N5 71.70(19) . .
O9 Mn3 N5 90.4(2) . .
O1 Mn3 N5 103.1(2) . .
N6 Mn3 N5 112.8(2) . .
O4 Mn3 O5 86.03(17) . .
O9 Mn3 O5 111.89(19) . .
O1 Mn3 O5 73.70(17) . .
N6 Mn3 O5 70.4(2) . .
N5 Mn3 O5 157.65(19) . .
O4 Mn3 Mn2 43.37(13) . .
O9 Mn3 Mn2 133.70(16) . .
O1 Mn3 Mn2 36.78(12) . .
N6 Mn3 Mn2 139.56(16) . .
N5 Mn3 Mn2 83.31(15) . .
O5 Mn3 Mn2 81.60(12) . .
O4 Mn3 Mn1 86.67(12) . .
O9 Mn3 Mn1 105.94(15) . .
O1 Mn3 Mn1 37.61(13) . .
N6 Mn3 Mn1 105.81(17) . .
N5 Mn3 Mn1 139.24(16) . .
O5 Mn3 Mn1 36.84(12) . .
Mn2 Mn3 Mn1 58.23(3) . .
O17 S2 O16 118.1(4) . .
O17 S2 O15 114.3(5) . .
O16 S2 O15 111.8(4) . .
O17 S2 C10 102.7(4) . .
O16 S2 C10 104.7(5) . .
O15 S2 C10 103.0(5) . .
Mn2 O1 Mn1 105.3(2) . .
Mn2 O1 Mn3 98.8(2) . .
Mn1 O1 Mn3 99.4(2) . .
Mn2 O1 Sr1 125.8(2) . .
Mn1 O1 Sr1 98.83(18) . .
Mn3 O1 Sr1 124.29(19) . .
Mn1 O2 Sr1 101.9(2) . .
C36 O3 Mn2 125.2(5) . .
C36 O3 Mn1 112.6(4) . .
Mn2 O3 Mn1 91.97(18) . .
C37 O4 Mn3 123.4(4) . .
C37 O4 Mn2 113.1(4) . .
Mn3 O4 Mn2 93.48(18) . .
C35 O5 Mn1 122.7(4) . .
C35 O5 Mn3 112.4(4) . .
Mn1 O5 Mn3 96.2(2) . .
C5 O10 C6 110.5(6) . .
C5 O10 Sr1 116.7(4) . .
C6 O10 Sr1 111.9(5) . .
C8 O11 C7 114.3(8) . .
C8 O11 Sr1 128.1(6) . .
C7 O11 Sr1 117.0(5) . .
C3 O9 Mn3 123.9(5) . .
C3 O8 Sr1 142.3(5) . .
C1 O7 Mn2 127.7(6) . .
C1 O6 Sr1 128.7(6) . .
O6 C1 O7 125.8(9) . .
O6 C1 C2 120.3(9) . .
O7 C1 C2 113.9(9) . .
O6 C1 Sr1 34.8(4) . .
O7 C1 Sr1 106.0(5) . .
C2 C1 Sr1 128.8(6) . .
C3 C4 H4A 109.5 . .
C3 C4 H4B 109.5 . .
H4A C4 H4B 109.5 . .
C3 C4 H4C 109.5 . .
H4A C4 H4C 109.5 . .
H4B C4 H4C 109.5 . .
O8 C3 O9 124.9(7) . .
O8 C3 C4 118.2(7) . .
O9 C3 C4 116.9(7) . .
C1 C2 H2A 109.5 . .
C1 C2 H2B 109.5 . .
H2A C2 H2B 109.5 . .
C1 C2 H2C 109.5 . .
H2A C2 H2C 109.5 . .
H2B C2 H2C 109.5 . .
O10 C6 C7 110.1(8) . .
O10 C6 H6A 109.6 . .
C7 C6 H6A 109.6 . .
O10 C6 H6B 109.6 . .
C7 C6 H6B 109.6 . .
H6A C6 H6B 108.1 . .
O10 C5 H5A 109.5 . .
O10 C5 H5B 109.5 . .
H5A C5 H5B 109.5 . .
O10 C5 H5C 109.5 . .
H5A C5 H5C 109.5 . .
H5B C5 H5C 109.5 . .
O11 C7 C6 111.7(8) . .
O11 C7 H7A 109.3 . .
C6 C7 H7A 109.3 . .
O11 C7 H7B 109.3 . .
C6 C7 H7B 109.3 . .
H7A C7 H7B 107.9 . .
O11 C8 H8A 109.5 . .
O11 C8 H8B 109.5 . .
H8A C8 H8B 109.5 . .
O11 C8 H8C 109.5 . .
H8A C8 H8C 109.5 . .
H8B C8 H8C 109.5 . .
F6 C10 F4 106.9(10) . .
F6 C10 F5 106.2(9) . .
F4 C10 F5 107.8(8) . .
F6 C10 S2 112.4(8) . .
F4 C10 S2 110.9(7) . .
F5 C10 S2 112.4(8) . .
C13 C14 C15 121.8(7) . .
C13 C14 H14 119.1 . .
C15 C14 H14 119.1 . .
C11 C16 C15 120.8(8) . .
C11 C16 H16 119.6 . .
C15 C16 H16 119.6 . .
C14 C15 C16 117.9(7) . .
C14 C15 C29 121.7(7) . .
C16 C15 C29 120.4(7) . .
C16 C11 C12 119.4(7) . .
C16 C11 C17 123.6(8) . .
C12 C11 C17 117.0(7) . .
C14 C13 C12 118.9(8) . .
C14 C13 C23 117.8(7) . .
C12 C13 C23 123.0(7) . .
C11 C12 C13 121.0(7) . .
C11 C12 H12 119.5 . .
C13 C12 H12 119.5 . .
C38 N1 C64 118.3(6) . .
C38 N1 Mn1 126.8(5) . .
C64 N1 Mn1 111.6(5) . .
C59 N6 C60 117.5(7) . .
C59 N6 Mn3 119.1(5) . .
C60 N6 Mn3 123.2(6) . .
C39 N2 C40 118.4(6) . .
C39 N2 Mn1 118.0(5) . .
C40 N2 Mn1 123.4(5) . .
C50 N4 C49 118.1(6) . .
C50 N4 Mn2 126.6(5) . .
C49 N4 Mn2 115.2(5) . .
C58 N5 C54 118.3(7) . .
C58 N5 Mn3 123.5(5) . .
C54 N5 Mn3 117.0(5) . .
C44 N3 C48 118.0(8) . .
C44 N3 Mn2 111.9(5) . .
C48 N3 Mn2 128.1(7) . .
C17 C18 C19 117.7(8) . .
C17 C18 C35 122.6(7) . .
C19 C18 C35 119.6(7) . .
C20 C19 C18 122.3(8) . .
C20 C19 H19 118.9 . .
C18 C19 H19 118.9 . .
C22 C17 C18 119.2(8) . .
C22 C17 C11 117.3(8) . .
C18 C17 C11 123.4(7) . .
C26 C25 C24 120.6(10) . .
C26 C25 H25 119.7 . .
C24 C25 H25 119.7 . .
C25 C24 C23 118.6(8) . .
C25 C24 C36 120.0(8) . .
C23 C24 C36 121.3(7) . .
C24 C23 C28 118.7(9) . .
C24 C23 C13 123.9(7) . .
C28 C23 C13 117.1(8) . .
C21 C20 C19 119.5(8) . .
C21 C20 H20 120.3 . .
C19 C20 H20 120.3 . .
C20 C21 C22 121.4(9) . .
C20 C21 H21 119.3 . .
C22 C21 H21 119.3 . .
C17 C22 C21 120.0(9) . .
C17 C22 H22 120.0 . .
C21 C22 H22 120.0 . .
C31 C30 C29 117.4(7) . .
C31 C30 C37 120.2(7) . .
C29 C30 C37 122.5(6) . .
C34 C29 C30 119.4(7) . .
C34 C29 C15 117.5(7) . .
C30 C29 C15 123.0(7) . .
C32 C31 C30 122.7(8) . .
C32 C31 H31 118.6 . .
C30 C31 H31 118.6 . .
C27 C28 C23 122.0(10) . .
C27 C28 H28 119.0 . .
C23 C28 H28 119.0 . .
C27 C26 C25 121.3(9) . .
C27 C26 H26 119.4 . .
C25 C26 H26 119.4 . .
C28 C27 C26 118.6(9) . .
C28 C27 H27 120.7 . .
C26 C27 H27 120.7 . .
O4 C37 C49 107.4(6) . .
O4 C37 C30 111.4(6) . .
C49 C37 C30 109.2(6) . .
O4 C37 C54 107.8(5) . .
C49 C37 C54 111.0(6) . .
C30 C37 C54 110.2(6) . .
O5 C35 C64 107.6(6) . .
O5 C35 C59 108.3(6) . .
C64 C35 C59 112.5(6) . .
O5 C35 C18 112.1(6) . .
C64 C35 C18 108.7(6) . .
C59 C35 C18 107.8(6) . .
O3 C36 C44 108.1(6) . .
O3 C36 C39 106.0(6) . .
C44 C36 C39 111.5(6) . .
O3 C36 C24 111.5(6) . .
C44 C36 C24 109.7(6) . .
C39 C36 C24 110.1(6) . .
C29 C34 C33 121.6(8) . .
C29 C34 H34 119.2 . .
C33 C34 H34 119.2 . .
C33 C32 C31 118.9(8) . .
C33 C32 H32 120.6 . .
C31 C32 H32 120.6 . .
C32 C33 C34 120.0(8) . .
C32 C33 H33 120.0 . .
C34 C33 H33 120.0 . .
C51 C52 C53 119.1(7) . .
C51 C52 H52 120.4 . .
C53 C52 H52 120.4 . .
N5 C54 C55 121.4(7) . .
N5 C54 C37 113.2(6) . .
C55 C54 C37 125.4(7) . .
N1 C38 C67 123.3(7) . .
N1 C38 H38 118.3 . .
C67 C38 H38 118.3 . .
C49 C53 C52 119.5(7) . .
C49 C53 H53 120.2 . .
C52 C53 H53 120.2 . .
N4 C50 C51 124.6(7) . .
N4 C50 H50 117.7 . .
C51 C50 H50 117.7 . .
C50 C51 C52 117.8(7) . .
C50 C51 H51 121.1 . .
C52 C51 H51 121.1 . .
C66 C67 C38 117.7(8) . .
C66 C67 H67 121.1 . .
C38 C67 H67 121.1 . .
N5 C58 C57 122.5(8) . .
N5 C58 H58 118.8 . .
C57 C58 H58 118.8 . .
C67 C66 C65 120.4(7) . .
C67 C66 H66 119.8 . .
C65 C66 H66 119.8 . .
N4 C49 C53 120.8(7) . .
N4 C49 C37 114.4(6) . .
C53 C49 C37 124.7(7) . .
N1 C64 C65 121.8(7) . .
N1 C64 C35 111.8(6) . .
C65 C64 C35 126.4(7) . .
C56 C55 C54 119.4(7) . .
C56 C55 H55 120.3 . .
C54 C55 H55 120.3 . .
C56 C57 C58 118.8(8) . .
C56 C57 H57 120.6 . .
C58 C57 H57 120.6 . .
C57 C56 C55 119.5(8) . .
C57 C56 H56 120.2 . .
C55 C56 H56 120.2 . .
N6 C59 C63 122.8(7) . .
N6 C59 C35 115.3(7) . .
C63 C59 C35 121.9(7) . .
N2 C40 C41 123.6(8) . .
N2 C40 H40 118.2 . .
C41 C40 H40 118.2 . .
C40 C41 C42 117.7(9) . .
C40 C41 H41 121.2 . .
C42 C41 H41 121.2 . .
C64 C65 C66 118.5(7) . .
C64 C65 H65 120.8 . .
C66 C65 H65 120.8 . .
N3 C44 C45 122.3(9) . .
N3 C44 C36 113.1(6) . .
C45 C44 C36 124.4(9) . .
C42 C43 C39 119.1(8) . .
C42 C43 H43 120.4 . .
C39 C43 H43 120.4 . .
C46 C45 C44 119.6(11) . .
C46 C45 H45 120.2 . .
C44 C45 H45 120.2 . .
C61 C60 N6 123.8(8) . .
C61 C60 H60 118.1 . .
N6 C60 H60 118.1 . .
C59 C63 C62 118.2(9) . .
C59 C63 H63 120.9 . .
C62 C63 H63 120.9 . .
N2 C39 C43 120.9(7) . .
N2 C39 C36 116.6(6) . .
C43 C39 C36 122.5(7) . .
N3 C48 C47 121.1(11) . .
N3 C48 H48 119.4 . .
C47 C48 H48 119.4 . .
C46 C47 C48 119.0(10) . .
C46 C47 H47 120.5 . .
C48 C47 H47 120.5 . .
C60 C61 C62 117.7(8) . .
C60 C61 H61 121.1 . .
C62 C61 H61 121.1 . .
C45 C46 C47 119.8(11) . .
C45 C46 H46 120.1 . .
C47 C46 H46 120.1 . .
C43 C42 C41 120.1(8) . .
C43 C42 H42 119.9 . .
C41 C42 H42 119.9 . .
C61 C62 C63 119.9(9) . .
C61 C62 H62 120.0 . .
C63 C62 H62 120.0 . .
C68 O18 C70 112.6(7) . .
O18 C68 H68A 109.5 . .
O18 C68 H68B 109.5 . .
H68A C68 H68B 109.5 . .
O18 C68 H68C 109.5 . .
H68A C68 H68C 109.5 . .
H68B C68 H68C 109.5 . .
O19 C69 C70 110.6(8) . .
O19 C69 H69A 109.5 . .
C70 C69 H69A 109.5 . .
O19 C69 H69B 109.5 . .
C70 C69 H69B 109.5 . .
H69A C69 H69B 108.1 . .
O18 C70 C69 110.5(8) . .
O18 C70 H70A 109.6 . .
C69 C70 H70A 109.6 . .
O18 C70 H70B 109.6 . .
C69 C70 H70B 109.6 . .
H70A C70 H70B 108.1 . .
C69 O19 C71 113.1(7) . .
O19 C71 H71A 109.5 . .
O19 C71 H71B 109.5 . .
H71A C71 H71B 109.5 . .
O19 C71 H71C 109.5 . .
H71A C71 H71C 109.5 . .
H71B C71 H71C 109.5 . .
O14A S1A O12A 129.8(11) . .
O14A S1A O13A 116.1(11) . .
O12A S1A O13A 108.1(12) . .
O14A S1A C9A 103.9(9) . .
O12A S1A C9A 93.5(9) . .
O13A S1A C9A 96.2(10) . .
O14A S1A Sr1 98.8(7) . .
O12A S1A Sr1 39.7(8) . .
O13A S1A Sr1 113.1(10) . .
C9A S1A Sr1 129.6(6) . .
S1A O12A Sr1 120.1(10) . .
F1A C9A F3A 111.5(16) . .
F1A C9A F2A 109.1(14) . .
F3A C9A F2A 122.3(15) . .
F1A C9A S1A 104.3(13) . .
F3A C9A S1A 105.3(12) . .
F2A C9A S1A 102.3(12) . .
O13B S1B O12B 126.9(10) . .
O13B S1B O14B 109.7(10) . .
O12B S1B O14B 108.2(9) . .
O13B S1B C9B 102.7(9) . .
O12B S1B C9B 104.0(8) . .
O14B S1B C9B 102.3(9) . .
S1B O12B Sr1 162.4(9) . .
F3B C9B F2B 122.3(14) . .
F3B C9B F1B 114.6(13) . .
F2B C9B F1B 99.3(13) . .
F3B C9B S1B 108.7(11) . .
F2B C9B S1B 102.3(10) . .
F1B C9B S1B 108.3(11) . .
C72 C73 C74 113.3 . .
C73 C74 C75 113.8 . .
C76 C75 C74 113.3 . .

loop_
_geom_bond_atom_site_label_1
_geom_bond_atom_site_label_2
_geom_bond_distance
_geom_bond_site_symmetry_2
Sr1 O8 2.445(6) .
Sr1 O12B 2.455(9) .
Sr1 O6 2.459(7) .
Sr1 O2 2.508(5) .
Sr1 O1 2.536(5) .
Sr1 O11 2.629(6) .
Sr1 O12A 2.664(17) .
Sr1 O10 2.665(5) .
Sr1 C1 3.366(11) .
Sr1 Mn1 3.4235(14) .
Sr1 S1A 3.607(9) .
Sr1 Mn2 3.9226(13) .
Mn2 O1 1.856(5) .
Mn2 O3 1.930(5) .
Mn2 O7 1.978(5) .
Mn2 N4 2.093(6) .
Mn2 O4 2.108(5) .
Mn2 N3 2.340(6) .
Mn2 Mn1 3.0202(16) .
Mn2 Mn3 3.0639(15) .
Mn1 O2 1.869(5) .
Mn1 O5 1.895(5) .
Mn1 O1 1.943(5) .
Mn1 N2 2.140(6) .
Mn1 N1 2.231(6) .
Mn1 O3 2.258(5) .
Mn1 Mn3 3.1416(15) .
Mn3 O4 2.099(5) .
Mn3 O9 2.133(5) .
Mn3 O1 2.172(5) .
Mn3 N6 2.205(6) .
Mn3 N5 2.291(6) .
Mn3 O5 2.308(5) .
S2 O17 1.399(6) .
S2 O16 1.417(5) .
S2 O15 1.449(7) .
S2 C10 1.798(11) .
O3 C36 1.409(8) .
O4 C37 1.376(8) .
O5 C35 1.408(9) .
O10 C5 1.429(10) .
O10 C6 1.437(11) .
O11 C8 1.410(14) .
O11 C7 1.439(10) .
O9 C3 1.269(9) .
O8 C3 1.235(9) .
O7 C1 1.288(10) .
O6 C1 1.228(11) .
C1 C2 1.523(13) .
C4 C3 1.529(11) .
C4 H4A 0.9800 .
C4 H4B 0.9800 .
C4 H4C 0.9800 .
C2 H2A 0.9800 .
C2 H2B 0.9800 .
C2 H2C 0.9800 .
C6 C7 1.456(13) .
C6 H6A 0.9900 .
C6 H6B 0.9900 .
C5 H5A 0.9800 .
C5 H5B 0.9800 .
C5 H5C 0.9800 .
C7 H7A 0.9900 .
C7 H7B 0.9900 .
C8 H8A 0.9800 .
C8 H8B 0.9800 .
C8 H8C 0.9800 .
C10 F6 1.324(13) .
C10 F4 1.342(10) .
C10 F5 1.347(12) .
C14 C13 1.372(10) .
C14 C15 1.378(10) .
C14 H14 0.9500 .
C16 C11 1.365(11) .
C16 C15 1.415(10) .
C16 H16 0.9500 .
C15 C29 1.493(10) .
C11 C12 1.380(11) .
C11 C17 1.493(11) .
C13 C12 1.387(11) .
C13 C23 1.483(12) .
C12 H12 0.9500 .
N1 C38 1.332(9) .
N1 C64 1.356(9) .
N6 C59 1.333(9) .
N6 C60 1.353(9) .
N2 C39 1.336(9) .
N2 C40 1.350(10) .
N4 C50 1.342(9) .
N4 C49 1.354(9) .
N5 C58 1.346(10) .
N5 C54 1.347(9) .
N3 C44 1.332(11) .
N3 C48 1.360(12) .
C18 C17 1.395(11) .
C18 C19 1.415(11) .
C18 C35 1.555(11) .
C19 C20 1.362(12) .
C19 H19 0.9500 .
C17 C22 1.386(12) .
C25 C26 1.396(12) .
C25 C24 1.398(12) .
C25 H25 0.9500 .
C24 C23 1.402(11) .
C24 C36 1.558(10) .
C23 C28 1.422(11) .
C20 C21 1.324(13) .
C20 H20 0.9500 .
C21 C22 1.409(13) .
C21 H21 0.9500 .
C22 H22 0.9500 .
C30 C31 1.409(10) .
C30 C29 1.412(11) .
C30 C37 1.559(11) .
C29 C34 1.380(11) .
C31 C32 1.384(11) .
C31 H31 0.9500 .
C28 C27 1.366(14) .
C28 H28 0.9500 .
C26 C27 1.374(14) .
C26 H26 0.9500 .
C27 H27 0.9500 .
C37 C49 1.551(10) .
C37 C54 1.570(10) .
C35 C64 1.530(10) .
C35 C59 1.554(10) .
C36 C44 1.533(12) .
C36 C39 1.551(11) .
C34 C33 1.401(11) .
C34 H34 0.9500 .
C32 C33 1.368(12) .
C32 H32 0.9500 .
C33 H33 0.9500 .
C52 C51 1.374(10) .
C52 C53 1.405(10) .
C52 H52 0.9500 .
C54 C55 1.389(10) .
C38 C67 1.381(11) .
C38 H38 0.9500 .
C53 C49 1.387(10) .
C53 H53 0.9500 .
C50 C51 1.368(10) .
C50 H50 0.9500 .
C51 H51 0.9500 .
C67 C66 1.368(11) .
C67 H67 0.9500 .
C58 C57 1.384(11) .
C58 H58 0.9500 .
C66 C65 1.384(11) .
C66 H66 0.9500 .
C64 C65 1.377(11) .
C55 C56 1.373(10) .
C55 H55 0.9500 .
C57 C56 1.366(11) .
C57 H57 0.9500 .
C56 H56 0.9500 .
C59 C63 1.357(12) .
C40 C41 1.373(11) .
C40 H40 0.9500 .
C41 C42 1.380(13) .
C41 H41 0.9500 .
C65 H65 0.9500 .
C44 C45 1.412(12) .
C43 C42 1.369(13) .
C43 C39 1.408(11) .
C43 H43 0.9500 .
C45 C46 1.335(15) .
C45 H45 0.9500 .
C60 C61 1.346(12) .
C60 H60 0.9500 .
C63 C62 1.391(12) .
C63 H63 0.9500 .
C48 C47 1.413(15) .
C48 H48 0.9500 .
C47 C46 1.373(16) .
C47 H47 0.9500 .
C61 C62 1.372(14) .
C61 H61 0.9500 .
C46 H46 0.9500 .
C42 H42 0.9500 .
C62 H62 0.9500 .
O18 C68 1.388(11) .
O18 C70 1.408(11) .
C68 H68A 0.9800 .
C68 H68B 0.9800 .
C68 H68C 0.9800 .
C69 O19 1.379(10) .
C69 C70 1.484(13) .
C69 H69A 0.9900 .
C69 H69B 0.9900 .
C70 H70A 0.9900 .
C70 H70B 0.9900 .
O19 C71 1.433(10) .
C71 H71A 0.9800 .
C71 H71B 0.9800 .
C71 H71C 0.9800 .
S1A O14A 1.369(11) .
S1A O12A 1.438(12) .
S1A O13A 1.496(13) .
S1A C9A 1.88(2) .
C9A F1A 1.386(15) .
C9A F3A 1.394(14) .
C9A F2A 1.407(14) .
S1B O13B 1.409(11) .
S1B O12B 1.412(9) .
S1B O14B 1.527(12) .
S1B C9B 1.838(17) .
C9B F3B 1.382(12) .
C9B F2B 1.412(13) .
C9B F1B 1.430(14) .
C72 C73 1.5311 .
C73 C74 1.5331 .
C74 C75 1.5331 .
C75 C76 1.5311 .
